data_1543627
loop_
_publ_author_name
'Shi, Lei'
'Yang, Jian Hai'
'Zeng, Hai Bo'
'Chen, Yong Mei'
'Yang, Sheng Chun'
'Wu, Chao'
'Zeng, Hao'
'Yoshihito, Osada'
'Zhang, Qiqing'

_publ_section_title
;
 Carbon dots with high fluorescence quantum yield: the fluorescence
 originates from organic fluorophores.
;
_journal_issue 30
_journal_name_full Nanoscale
_journal_page_first 14374
_journal_page_last 14378
_journal_paper_doi 10.1039/c6nr00451b
_journal_volume 8
_journal_year 2016
_chemical_formula_sum 'C9 H7 N O5 S'
_chemical_formula_weight 241.22
_space_group_IT_number 61
_symmetry_cell_setting orthorhombic
_symmetry_space_group_name_Hall '-P 2ac 2ab'
_symmetry_space_group_name_H-M 'P b c a'
_atom_sites_solution_hydrogens geom
_atom_sites_solution_primary direct
_atom_sites_solution_secondary difmap
_audit_creation_method SHELXL-97
_cell_angle_alpha 90.00
_cell_angle_beta 90.00
_cell_angle_gamma 90.00
_cell_formula_units_Z 8
_cell_length_a 11.021(5)
_cell_length_b 9.374(4)
_cell_length_c 18.596(8)
_cell_measurement_temperature 296(2)
_cell_volume 1921.2(15)
_computing_structure_refinement 'SHELXL-97 (Sheldrick, 1997)'
_computing_structure_solution 'SHELXS-97 (Sheldrick, 1990)'
_diffrn_ambient_temperature 296(2)
_diffrn_measured_fraction_theta_full 0.987
_diffrn_measured_fraction_theta_max 0.987
_diffrn_measurement_device_type 'CCD area detector'
_diffrn_measurement_method 'phi and omega scans'
_diffrn_radiation_monochromator graphite
_diffrn_radiation_source 'fine-focus sealed tube'
_diffrn_radiation_type MoK\a
_diffrn_radiation_wavelength 0.71073
_diffrn_reflns_av_R_equivalents 0.0158
_diffrn_reflns_av_sigmaI/netI 0.0118
_diffrn_reflns_limit_h_max 12
_diffrn_reflns_limit_h_min -13
_diffrn_reflns_limit_k_max 10
_diffrn_reflns_limit_k_min -10
_diffrn_reflns_limit_l_max 21
_diffrn_reflns_limit_l_min -17
_diffrn_reflns_number 8427
_diffrn_reflns_theta_full 24.89
_diffrn_reflns_theta_max 24.89
_diffrn_reflns_theta_min 2.19
_exptl_absorpt_coefficient_mu 0.342
_exptl_absorpt_correction_T_max 0.515
_exptl_absorpt_correction_T_min 0.300
_exptl_absorpt_correction_type multi-scan
_exptl_crystal_colour yellow
_exptl_crystal_density_diffrn 1.668
_exptl_crystal_density_method 'not measured'
_exptl_crystal_description block
_exptl_crystal_F_000 992
_refine_diff_density_max 0.214
_refine_diff_density_min -0.270
_refine_diff_density_rms 0.046
_refine_ls_extinction_method none
_refine_ls_goodness_of_fit_ref 1.064
_refine_ls_hydrogen_treatment mixed
_refine_ls_matrix_type full
_refine_ls_number_parameters 147
_refine_ls_number_reflns 1639
_refine_ls_number_restraints 0
_refine_ls_restrained_S_all 1.064
_refine_ls_R_factor_all 0.0309
_refine_ls_R_factor_gt 0.0285
_refine_ls_shift/su_max 0.001
_refine_ls_shift/su_mean 0.000
_refine_ls_structure_factor_coef Fsqd
_refine_ls_weighting_details 'calc w=1/[\s^2^(Fo^2^)+(0.0357P)^2^+1.1193P] where P=(Fo^2^+2Fc^2^)/3'
_refine_ls_weighting_scheme calc
_refine_ls_wR_factor_gt 0.0728
_refine_ls_wR_factor_ref 0.0748
_reflns_number_gt 1527
_reflns_number_total 1639
_reflns_threshold_expression >2sigma(I)
_cod_data_source_file c6nr00451b2.cif
_cod_data_source_block 1
_cod_depositor_comments 'Adding full bibliography for 1543626--1543627.cif.'
_cod_original_cell_volume 1921.2(14)
_cod_original_sg_symbol_H-M Pbca
_cod_database_code 1543627

loop_
_symmetry_equiv_pos_as_xyz
'x, y, z'
'-x+1/2, -y, z+1/2'
'-x, y+1/2, -z+1/2'
'x+1/2, -y+1/2, -z'
'-x, -y, -z'
'x-1/2, y, -z-1/2'
'x, -y-1/2, z-1/2'
'-x-1/2, y-1/2, z'

loop_
_atom_site_label
_atom_site_type_symbol
_atom_site_fract_x
_atom_site_fract_y
_atom_site_fract_z
_atom_site_U_iso_or_equiv
_atom_site_adp_type
_atom_site_occupancy
_atom_site_symmetry_multiplicity
_atom_site_calc_flag
_atom_site_refinement_flags
S1 S 0.27084(4) 1.12816(5) 0.65281(2) 0.03209(15) Uani 1 1 d .
N1 N 0.06507(11) 0.99846(13) 0.63458(6) 0.0227(3) Uani 1 1 d .
O1 O 0.07163(12) 1.03359(13) 0.82703(6) 0.0384(3) Uani 1 1 d .
H1 H 0.0847 0.9760 0.8593 0.058 Uiso 1 1 calc R
O2 O 0.11215(12) 0.84780(12) 0.75539(7) 0.0369(3) Uani 1 1 d .
O3 O -0.12158(10) 0.89786(13) 0.64320(6) 0.0311(3) Uani 1 1 d .
O4 O 0.08627(12) 0.65073(15) 0.43522(7) 0.0490(4) Uani 1 1 d .
O5 O 0.25210(12) 0.78484(15) 0.42147(7) 0.0434(3) Uani 1 1 d .
H5 H 0.2777 0.7165 0.3985 0.065 Uiso 1 1 calc R
C1 C 0.13916(15) 1.19892(17) 0.69974(9) 0.0302(4) Uani 1 1 d .
H1A H 0.1610 1.2314 0.7475 0.036 Uiso 1 1 calc R
H1B H 0.1037 1.2778 0.6733 0.036 Uiso 1 1 calc R
C2 C 0.05150(14) 1.07337(16) 0.70357(8) 0.0226(3) Uani 1 1 d .
H2 H -0.0319 1.1080 0.7090 0.027 Uiso 1 1 calc R
C3 C -0.02277(14) 0.90638(16) 0.60943(8) 0.0240(3) Uani 1 1 d .
C4 C 0.00884(14) 0.82866(17) 0.54644(8) 0.0267(4) Uani 1 1 d .
H4 H -0.0469 0.7655 0.5265 0.032 Uiso 1 1 calc R
C5 C 0.11971(14) 0.84530(17) 0.51479(8) 0.0257(3) Uani 1 1 d .
C6 C 0.15095(15) 0.75077(19) 0.45196(8) 0.0292(4) Uani 1 1 d .
C7 C 0.20655(15) 0.94106(18) 0.54249(8) 0.0284(4) Uani 1 1 d .
H7 H 0.2810 0.9541 0.5199 0.034 Uiso 1 1 calc R
C8 C 0.17748(14) 1.01374(16) 0.60354(8) 0.0249(3) Uani 1 1 d .
C9 C 0.08248(13) 0.96984(17) 0.76439(8) 0.0244(3) Uani 1 1 d .

loop_
_atom_site_aniso_label
_atom_site_aniso_U_11
_atom_site_aniso_U_22
_atom_site_aniso_U_33
_atom_site_aniso_U_23
_atom_site_aniso_U_13
_atom_site_aniso_U_12
S1 0.0312(3) 0.0318(3) 0.0333(3) -0.00380(17) 0.00444(17) -0.00948(17)
N1 0.0255(7) 0.0246(7) 0.0182(6) -0.0017(5) 0.0013(5) -0.0001(5)
O1 0.0607(9) 0.0355(7) 0.0190(6) 0.0002(5) -0.0006(6) 0.0061(6)
O2 0.0489(7) 0.0248(6) 0.0369(7) 0.0014(5) 0.0034(6) 0.0046(5)
O3 0.0238(6) 0.0420(7) 0.0274(6) -0.0107(5) 0.0026(5) -0.0041(5)
O4 0.0493(8) 0.0584(9) 0.0393(8) -0.0251(7) 0.0101(6) -0.0095(7)
O5 0.0391(7) 0.0500(8) 0.0411(7) -0.0158(6) 0.0136(6) 0.0036(6)
C1 0.0381(9) 0.0242(8) 0.0281(8) -0.0022(6) 0.0038(7) -0.0039(7)
C2 0.0258(8) 0.0230(8) 0.0191(8) -0.0032(6) 0.0005(6) 0.0009(6)
C3 0.0240(8) 0.0270(8) 0.0210(8) 0.0000(6) -0.0032(6) 0.0015(6)
C4 0.0287(8) 0.0303(8) 0.0211(8) -0.0047(6) -0.0041(6) 0.0017(7)
C5 0.0300(8) 0.0276(8) 0.0195(8) 0.0009(6) -0.0014(6) 0.0067(7)
C6 0.0314(9) 0.0363(9) 0.0198(8) -0.0009(7) -0.0012(7) 0.0088(7)
C7 0.0289(8) 0.0317(9) 0.0247(8) 0.0006(7) 0.0063(7) 0.0009(7)
C8 0.0276(8) 0.0235(8) 0.0235(8) 0.0027(6) 0.0014(6) -0.0011(6)
C9 0.0224(8) 0.0276(9) 0.0234(8) -0.0003(6) 0.0020(6) -0.0032(6)

loop_
_atom_type_symbol
_atom_type_description
_atom_type_scat_dispersion_real
_atom_type_scat_dispersion_imag
_atom_type_scat_source
C C 0.0033 0.0016 'International Tables Vol C Tables 4.2.6.8 and 6.1.1.4'
H H 0.0000 0.0000 'International Tables Vol C Tables 4.2.6.8 and 6.1.1.4'
N N 0.0061 0.0033 'International Tables Vol C Tables 4.2.6.8 and 6.1.1.4'
O O 0.0106 0.0060 'International Tables Vol C Tables 4.2.6.8 and 6.1.1.4'
S S 0.1246 0.1234 'International Tables Vol C Tables 4.2.6.8 and 6.1.1.4'

loop_
_geom_angle_atom_site_label_1
_geom_angle_atom_site_label_2
_geom_angle_atom_site_label_3
_geom_angle
C8 S1 C1 90.33(8)
C8 N1 C3 123.76(13)
C8 N1 C2 114.11(12)
C3 N1 C2 121.57(12)
C2 C1 S1 104.27(11)
N1 C2 C1 105.27(12)
N1 C2 C9 108.64(12)
C1 C2 C9 112.53(13)
O3 C3 N1 118.53(13)
O3 C3 C4 126.14(14)
N1 C3 C4 115.34(14)
C5 C4 C3 121.04(15)
C4 C5 C7 121.52(14)
C4 C5 C6 118.15(14)
C7 C5 C6 120.20(14)
O4 C6 O5 125.68(15)
O4 C6 C5 121.16(15)
O5 C6 C5 113.11(15)
C8 C7 C5 117.61(15)
C7 C8 N1 120.66(15)
C7 C8 S1 127.31(13)
N1 C8 S1 112.01(11)
O2 C9 O1 125.52(15)
O2 C9 C2 124.20(14)
O1 C9 C2 110.28(13)

loop_
_geom_bond_atom_site_label_1
_geom_bond_atom_site_label_2
_geom_bond_distance
S1 C8 1.7461(16)
S1 C1 1.8186(17)
N1 C8 1.374(2)
N1 C3 1.379(2)
N1 C2 1.4702(19)
O1 C9 1.315(2)
O2 C9 1.202(2)
O3 C3 1.2596(19)
O4 C6 1.218(2)
O5 C6 1.291(2)
C1 C2 1.524(2)
C2 C9 1.529(2)
C3 C4 1.423(2)
C4 C5 1.365(2)
C5 C7 1.410(2)
C5 C6 1.506(2)
C7 C8 1.362(2)
